data_7110226
loop_
_publ_author_name
'Dongxin Ma'
'Lian Duan'
'Yongge Wei'
'Lei He'
'Liduo Wang'
'Yong Qiu'

_publ_section_title
;
 Increased phosphorescent quantum yields of cationic iridium(III)
 complexes by wisely controlling the counter anions
;
_journal_name_full Chem.Commun.
_journal_page_first 530
_journal_paper_doi 10.1039/c3cc47362g
_journal_volume 50
_journal_year 2014
_chemical_formula_sum 'C54.5 H45.5 B Ir N5 O0.75'
_chemical_formula_weight 985.47
_chemical_name_systematic
; 
 ? 
;
_space_group_IT_number 14
_symmetry_cell_setting monoclinic
_symmetry_space_group_name_Hall '-P 2yn'
_symmetry_space_group_name_H-M 'P 1 21/n 1'
_atom_sites_solution_hydrogens geom
_atom_sites_solution_primary direct
_atom_sites_solution_secondary difmap
_audit_creation_method SHELXL-97
_cell_angle_alpha 90.00
_cell_angle_beta 93.01(3)
_cell_angle_gamma 90.00
_cell_formula_units_Z 4
_cell_length_a 9.5427(19)
_cell_length_b 13.247(3)
_cell_length_c 35.237(7)
_cell_measurement_reflns_used 11910
_cell_measurement_temperature 153(2)
_cell_measurement_theta_max 30.0309
_cell_measurement_theta_min 2.1372
_cell_volume 4448.2(16)
_computing_cell_refinement 'CrystalClear (Rigaku Inc., 2008)'
_computing_data_collection 'CrystalClear (Rigaku Inc., 2008)'
_computing_data_reduction 'CrystalClear (Rigaku Inc., 2008)'
_computing_molecular_graphics 'Bruker SHELXTL'
_computing_publication_material 'Bruker SHELXTL'
_computing_structure_refinement 'SHELXL-97 (Sheldrick, 1997)'
_computing_structure_solution 'SHELXS-97 (Sheldrick, 1990)'
_diffrn_ambient_temperature 153(2)
_diffrn_detector_area_resol_mean 28.5714
_diffrn_measured_fraction_theta_full 0.985
_diffrn_measured_fraction_theta_max 0.985
_diffrn_measurement_device
;
Saturn724+ (4x4 bin mode)
;
_diffrn_measurement_method dtprofit.ref
_diffrn_radiation_monochromator graphite
_diffrn_radiation_source 'fine-focus sealed tube'
_diffrn_radiation_type MoK\a
_diffrn_radiation_wavelength 0.71073
_diffrn_reflns_av_R_equivalents 0.0378
_diffrn_reflns_av_sigmaI/netI 0.0411
_diffrn_reflns_limit_h_max 11
_diffrn_reflns_limit_h_min -11
_diffrn_reflns_limit_k_max 16
_diffrn_reflns_limit_k_min -11
_diffrn_reflns_limit_l_max 42
_diffrn_reflns_limit_l_min -43
_diffrn_reflns_number 26380
_diffrn_reflns_theta_full 26.00
_diffrn_reflns_theta_max 26.00
_diffrn_reflns_theta_min 2.32
_exptl_absorpt_coefficient_mu 3.047
_exptl_absorpt_correction_T_max 0.5012
_exptl_absorpt_correction_T_min 0.4709
_exptl_absorpt_correction_type multi-scan
_exptl_crystal_colour Yellow
_exptl_crystal_density_diffrn 1.472
_exptl_crystal_density_method 'not measured'
_exptl_crystal_description Block
_exptl_crystal_F_000 1982
_exptl_crystal_size_max 0.29
_exptl_crystal_size_mid 0.27
_exptl_crystal_size_min 0.26
_refine_diff_density_max 1.342
_refine_diff_density_min -0.625
_refine_diff_density_rms 0.098
_refine_ls_extinction_method none
_refine_ls_goodness_of_fit_ref 1.086
_refine_ls_hydrogen_treatment constr
_refine_ls_matrix_type full
_refine_ls_number_parameters 577
_refine_ls_number_reflns 8625
_refine_ls_number_restraints 10
_refine_ls_restrained_S_all 1.088
_refine_ls_R_factor_all 0.0400
_refine_ls_R_factor_gt 0.0334
_refine_ls_shift/su_max 0.002
_refine_ls_shift/su_mean 0.000
_refine_ls_structure_factor_coef Fsqd
_refine_ls_weighting_details 'calc w=1/[\s^2^(Fo^2^)+(0.0188P)^2^+8.2110P] where P=(Fo^2^+2Fc^2^)/3'
_refine_ls_weighting_scheme calc
_refine_ls_wR_factor_gt 0.0657
_refine_ls_wR_factor_ref 0.0689
_reflns_number_gt 7674
_reflns_number_total 8625
_reflns_threshold_expression >2sigma(I)
_cod_data_source_file c3cc47362g.txt
_cod_data_source_block test
_cod_original_cell_volume 4448.2(15)
_cod_original_sg_symbol_H-M 'P 21/n'
_cod_original_formula_sum 'C54.50 H45.50 B Ir N5 O0.75'
_cod_database_code 7110226

loop_
_symmetry_equiv_pos_as_xyz
'x, y, z'
'-x+1/2, y+1/2, -z+1/2'
'-x, -y, -z'
'x-1/2, -y-1/2, z-1/2'

loop_
_atom_site_label
_atom_site_type_symbol
_atom_site_fract_x
_atom_site_fract_y
_atom_site_fract_z
_atom_site_U_iso_or_equiv
_atom_site_adp_type
_atom_site_occupancy
_atom_site_symmetry_multiplicity
_atom_site_calc_flag
_atom_site_refinement_flags
_atom_site_disorder_assembly
_atom_site_disorder_group
Ir1 Ir 0.279451(15) 0.662933(11) 0.161218(4) 0.01854(5) Uani 1 1 d . . .
B1 B 0.7570(5) 1.1809(3) 0.08482(12) 0.0237(10) Uani 1 1 d . . .
N1 N 0.2006(3) 0.7464(2) 0.11596(9) 0.0219(7) Uani 1 1 d . . .
N2 N 0.3462(4) 0.5936(2) 0.21093(10) 0.0265(8) Uani 1 1 d . . .
N3 N 0.4698(3) 0.6115(2) 0.13632(9) 0.0203(7) Uani 1 1 d . . .
N4 N 0.2200(3) 0.5282(2) 0.13110(10) 0.0266(8) Uani 1 1 d U . .
N5 N 0.1071(5) 0.4700(4) 0.12520(15) 0.0635(14) Uani 1 1 d U . .
H5 H 0.0244 0.4819 0.1342 0.076 Uiso 1 1 calc R . .
C1 C 0.2633(4) 0.7563(3) 0.08287(11) 0.0283(9) Uani 1 1 d . . .
H1 H 0.3487 0.7214 0.0796 0.034 Uiso 1 1 calc R . .
C2 C 0.2080(5) 0.8157(3) 0.05339(12) 0.0368(11) Uani 1 1 d . . .
H2 H 0.2542 0.8213 0.0302 0.044 Uiso 1 1 calc R . .
C3 C 0.0833(5) 0.8668(4) 0.05847(13) 0.0411(12) Uani 1 1 d . . .
H3 H 0.0435 0.9087 0.0389 0.049 Uiso 1 1 calc R . .
C4 C 0.0183(5) 0.8564(3) 0.09201(13) 0.0349(11) Uani 1 1 d . . .
H4 H -0.0669 0.8913 0.0957 0.042 Uiso 1 1 calc R . .
C5 C 0.0764(4) 0.7951(3) 0.12072(12) 0.0248(9) Uani 1 1 d . . .
C6 C 0.0175(4) 0.7745(3) 0.15746(12) 0.0238(9) Uani 1 1 d . . .
C7 C -0.1080(4) 0.8168(3) 0.16871(14) 0.0351(11) Uani 1 1 d . . .
H7 H -0.1575 0.8639 0.1527 0.042 Uiso 1 1 calc R . .
C8 C -0.1600(5) 0.7901(4) 0.20303(15) 0.0411(12) Uani 1 1 d . . .
H8 H -0.2449 0.8191 0.2108 0.049 Uiso 1 1 calc R . .
C9 C -0.0888(5) 0.7213(4) 0.22603(15) 0.0407(12) Uani 1 1 d . . .
H9 H -0.1272 0.7015 0.2492 0.049 Uiso 1 1 calc R . .
C10 C 0.0387(5) 0.6802(3) 0.21607(13) 0.0348(11) Uani 1 1 d . . .
H10 H 0.0877 0.6345 0.2328 0.042 Uiso 1 1 calc R . .
C11 C 0.0948(4) 0.7063(3) 0.18121(12) 0.0257(9) Uani 1 1 d . . .
C12 C 0.3234(5) 0.4959(3) 0.21943(13) 0.0337(11) Uani 1 1 d . . .
H12 H 0.2762 0.4538 0.2010 0.040 Uiso 1 1 calc R . .
C13 C 0.3669(6) 0.4556(4) 0.25406(15) 0.0459(14) Uani 1 1 d . . .
H13 H 0.3490 0.3867 0.2595 0.055 Uiso 1 1 calc R . .
C14 C 0.4360(6) 0.5154(4) 0.28055(15) 0.0535(15) Uani 1 1 d . . .
H14 H 0.4672 0.4882 0.3045 0.064 Uiso 1 1 calc R . .
C15 C 0.4601(6) 0.6151(4) 0.27232(13) 0.0447(13) Uani 1 1 d . . .
H15 H 0.5083 0.6570 0.2906 0.054 Uiso 1 1 calc R . .
C16 C 0.4140(4) 0.6547(3) 0.23730(11) 0.0279(9) Uani 1 1 d . . .
C17 C 0.4267(4) 0.7598(3) 0.22515(11) 0.0262(9) Uani 1 1 d . . .
C18 C 0.4962(5) 0.8334(3) 0.24746(12) 0.0338(10) Uani 1 1 d . . .
H18 H 0.5368 0.8162 0.2718 0.041 Uiso 1 1 calc R . .
C19 C 0.5058(5) 0.9307(3) 0.23421(13) 0.0354(11) Uani 1 1 d . . .
H19 H 0.5543 0.9807 0.2491 0.042 Uiso 1 1 calc R . .
C20 C 0.4437(4) 0.9553(3) 0.19868(13) 0.0314(10) Uani 1 1 d . . .
H20 H 0.4496 1.0225 0.1895 0.038 Uiso 1 1 calc R . .
C21 C 0.3732(4) 0.8823(3) 0.17660(11) 0.0236(9) Uani 1 1 d . . .
H21 H 0.3300 0.9007 0.1527 0.028 Uiso 1 1 calc R . .
C22 C 0.3648(4) 0.7818(3) 0.18904(11) 0.0198(8) Uani 1 1 d . . .
C23 C 0.5976(4) 0.6524(3) 0.14065(12) 0.0264(9) Uani 1 1 d . . .
H23 H 0.6100 0.7100 0.1566 0.032 Uiso 1 1 calc R . .
C24 C 0.7098(5) 0.6157(4) 0.12342(14) 0.0411(12) Uani 1 1 d . . .
H24 H 0.7987 0.6473 0.1274 0.049 Uiso 1 1 calc R . .
C25 C 0.6962(5) 0.5342(4) 0.10062(14) 0.0398(11) Uani 1 1 d . . .
H25 H 0.7744 0.5094 0.0878 0.048 Uiso 1 1 calc R . .
C26 C 0.5699(4) 0.4881(3) 0.09616(12) 0.0304(10) Uani 1 1 d . . .
H26 H 0.5579 0.4296 0.0807 0.036 Uiso 1 1 calc R . .
C27 C 0.4585(4) 0.5285(3) 0.11468(10) 0.0195(8) Uani 1 1 d . . .
C28 C 0.3244(4) 0.4844(3) 0.11206(10) 0.0143(7) Uani 1 1 d U . .
C29 C 0.2807(5) 0.3978(3) 0.09421(14) 0.0398(11) Uani 1 1 d U . .
H29 H 0.3357 0.3547 0.0794 0.048 Uiso 1 1 calc R . .
C30 C 0.1404(6) 0.3845(4) 0.10180(17) 0.0568(15) Uani 1 1 d U . .
H30 H 0.0798 0.3311 0.0935 0.068 Uiso 1 1 calc R . .
C31 C 0.6892(4) 1.0686(3) 0.07937(11) 0.0236(9) Uani 1 1 d . . .
C32 C 0.6763(5) 1.0225(3) 0.04322(12) 0.0320(10) Uani 1 1 d . . .
H32 H 0.6999 1.0609 0.0217 0.038 Uiso 1 1 calc R . .
C33 C 0.6308(5) 0.9237(4) 0.03760(14) 0.0395(11) Uani 1 1 d . . .
H33 H 0.6227 0.8963 0.0127 0.047 Uiso 1 1 calc R . .
C34 C 0.5973(5) 0.8655(4) 0.06826(15) 0.0408(12) Uani 1 1 d . . .
H34 H 0.5679 0.7975 0.0647 0.049 Uiso 1 1 calc R . .
C35 C 0.6071(5) 0.9071(4) 0.10403(14) 0.0374(11) Uani 1 1 d . . .
H35 H 0.5824 0.8679 0.1252 0.045 Uiso 1 1 calc R . .
C36 C 0.6528(4) 1.0059(3) 0.10947(12) 0.0304(10) Uani 1 1 d . . .
H36 H 0.6598 1.0321 0.1346 0.036 Uiso 1 1 calc R . .
C37 C 0.7092(4) 1.2389(3) 0.12367(11) 0.0262(9) Uani 1 1 d . . .
C38 C 0.5713(5) 1.2340(4) 0.13543(13) 0.0379(11) Uani 1 1 d . . .
H38 H 0.5067 1.1896 0.1225 0.046 Uiso 1 1 calc R . .
C39 C 0.5254(6) 1.2922(4) 0.16556(15) 0.0500(14) Uani 1 1 d . . .
H39 H 0.4318 1.2858 0.1732 0.060 Uiso 1 1 calc R . .
C40 C 0.6174(6) 1.3592(4) 0.18415(13) 0.0451(13) Uani 1 1 d . . .
H40 H 0.5865 1.3998 0.2043 0.054 Uiso 1 1 calc R . .
C41 C 0.7524(5) 1.3666(4) 0.17337(13) 0.0446(13) Uani 1 1 d . . .
H41 H 0.8157 1.4124 0.1860 0.054 Uiso 1 1 calc R . .
C42 C 0.7968(5) 1.3069(3) 0.14393(12) 0.0333(10) Uani 1 1 d . . .
H42 H 0.8915 1.3126 0.1372 0.040 Uiso 1 1 calc R . .
C43 C 0.9264(4) 1.1592(3) 0.08531(11) 0.0240(8) Uani 1 1 d . . .
C44 C 1.0044(5) 1.1303(3) 0.11834(13) 0.0309(10) Uani 1 1 d . . .
H44 H 0.9585 1.1291 0.1416 0.037 Uiso 1 1 calc R . .
C45 C 1.1457(5) 1.1032(4) 0.11887(15) 0.0425(12) Uani 1 1 d . . .
H45 H 1.1940 1.0849 0.1421 0.051 Uiso 1 1 calc R . .
C46 C 1.2146(5) 1.1032(4) 0.08562(18) 0.0517(15) Uani 1 1 d . . .
H46 H 1.3109 1.0850 0.0857 0.062 Uiso 1 1 calc R . .
C47 C 1.1429(5) 1.1299(4) 0.05227(17) 0.0482(14) Uani 1 1 d . . .
H47 H 1.1900 1.1304 0.0292 0.058 Uiso 1 1 calc R . .
C48 C 1.0008(5) 1.1562(3) 0.05213(13) 0.0331(10) Uani 1 1 d . . .
H48 H 0.9530 1.1727 0.0286 0.040 Uiso 1 1 calc R . .
C49 C 0.7002(5) 1.2558(3) 0.05046(11) 0.0294(10) Uani 1 1 d . . .
C50 C 0.5617(6) 1.2496(4) 0.03535(13) 0.0455(13) Uani 1 1 d . . .
H50 H 0.5029 1.1977 0.0442 0.055 Uiso 1 1 calc R . .
C51 C 0.5066(8) 1.3162(5) 0.00790(15) 0.071(2) Uani 1 1 d . . .
H51 H 0.4117 1.3097 -0.0013 0.085 Uiso 1 1 calc R . .
C52 C 0.5887(10) 1.3907(5) -0.00579(16) 0.082(3) Uani 1 1 d . . .
H52 H 0.5519 1.4351 -0.0250 0.098 Uiso 1 1 calc R . .
C53 C 0.7252(8) 1.4014(4) 0.00838(15) 0.066(2) Uani 1 1 d . . .
H53 H 0.7823 1.4539 -0.0007 0.079 Uiso 1 1 calc R . .
C54 C 0.7797(6) 1.3346(3) 0.03629(13) 0.0449(13) Uani 1 1 d . . .
H54 H 0.8738 1.3432 0.0459 0.054 Uiso 1 1 calc R . .
C55 C -0.104(2) 0.6493(14) 0.0277(5) 0.112(7) Uani 0.50 1 d P A 1
H55A H -0.1352 0.7085 0.0416 0.167 Uiso 0.50 1 calc PR A 1
H55B H -0.1856 0.6115 0.0175 0.167 Uiso 0.50 1 calc PR A 1
H55C H -0.0476 0.6714 0.0067 0.167 Uiso 0.50 1 calc PR A 1
O1 O -0.0268(13) 0.5910(15) 0.0509(5) 0.177(7) Uani 0.50 1 d P A 1
H1A H -0.0385 0.5303 0.0445 0.265 Uiso 0.50 1 calc PR A 1
OW1 O -0.093(3) 0.605(3) -0.0081(12) 0.194(16) Uani 0.25 1 d P B 2

loop_
_atom_site_aniso_label
_atom_site_aniso_U_11
_atom_site_aniso_U_22
_atom_site_aniso_U_33
_atom_site_aniso_U_23
_atom_site_aniso_U_13
_atom_site_aniso_U_12
Ir1 0.01781(8) 0.01658(8) 0.02147(8) -0.00142(6) 0.00327(6) 0.00037(6)
B1 0.024(2) 0.028(2) 0.019(2) -0.0021(19) -0.0033(18) 0.0028(19)
N1 0.0205(17) 0.0196(16) 0.0251(18) -0.0041(14) -0.0024(14) -0.0003(13)
N2 0.0270(18) 0.0215(17) 0.032(2) 0.0045(15) 0.0109(16) 0.0064(14)
N3 0.0187(16) 0.0204(16) 0.0220(17) 0.0003(14) 0.0033(13) 0.0019(13)
N4 0.0230(17) 0.0201(17) 0.037(2) -0.0047(15) 0.0036(15) -0.0038(13)
N5 0.033(2) 0.064(3) 0.094(4) -0.018(3) 0.008(2) -0.012(2)
C1 0.030(2) 0.031(2) 0.024(2) -0.0050(19) 0.0016(18) 0.0010(18)
C2 0.048(3) 0.041(3) 0.021(2) 0.002(2) -0.002(2) 0.002(2)
C3 0.053(3) 0.036(3) 0.033(3) 0.002(2) -0.012(2) 0.010(2)
C4 0.036(2) 0.027(2) 0.040(3) -0.008(2) -0.011(2) 0.0112(19)
C5 0.023(2) 0.0196(19) 0.031(2) -0.0086(18) -0.0045(17) -0.0014(16)
C6 0.0172(19) 0.0189(19) 0.035(2) -0.0103(18) 0.0012(17) -0.0014(15)
C7 0.025(2) 0.030(2) 0.050(3) -0.015(2) -0.002(2) 0.0007(18)
C8 0.022(2) 0.039(3) 0.064(3) -0.025(3) 0.013(2) -0.003(2)
C9 0.031(3) 0.042(3) 0.051(3) -0.011(2) 0.018(2) -0.007(2)
C10 0.032(2) 0.034(3) 0.040(3) -0.005(2) 0.019(2) -0.002(2)
C11 0.023(2) 0.022(2) 0.033(2) -0.0076(18) 0.0027(18) -0.0065(17)
C12 0.039(3) 0.024(2) 0.040(3) 0.011(2) 0.020(2) 0.0076(19)
C13 0.055(3) 0.034(3) 0.051(3) 0.019(2) 0.029(3) 0.018(2)
C14 0.074(4) 0.054(3) 0.033(3) 0.018(3) 0.012(3) 0.031(3)
C15 0.061(3) 0.043(3) 0.029(3) 0.004(2) -0.002(2) 0.023(3)
C16 0.032(2) 0.031(2) 0.021(2) 0.0014(18) 0.0055(17) 0.0108(19)
C17 0.025(2) 0.028(2) 0.025(2) -0.0032(18) -0.0013(17) 0.0054(17)
C18 0.035(2) 0.039(3) 0.026(2) -0.010(2) -0.0070(19) 0.008(2)
C19 0.027(2) 0.036(3) 0.042(3) -0.019(2) -0.005(2) 0.0005(19)
C20 0.033(2) 0.022(2) 0.039(3) -0.0070(19) 0.005(2) -0.0030(18)
C21 0.026(2) 0.0198(19) 0.025(2) -0.0024(17) 0.0051(17) -0.0004(16)
C22 0.0161(18) 0.024(2) 0.0196(19) 0.0002(16) 0.0065(15) 0.0029(15)
C23 0.024(2) 0.020(2) 0.035(2) -0.0006(18) -0.0024(17) -0.0037(17)
C24 0.028(2) 0.043(3) 0.053(3) -0.006(2) 0.008(2) 0.003(2)
C25 0.030(2) 0.042(3) 0.047(3) 0.000(2) 0.005(2) 0.006(2)
C26 0.029(2) 0.033(2) 0.029(2) 0.0013(19) 0.0037(18) 0.0093(19)
C27 0.0192(19) 0.0192(19) 0.0198(19) -0.0019(16) -0.0013(15) 0.0020(15)
C28 0.0137(16) 0.0108(16) 0.0184(18) -0.0078(14) -0.0001(14) 0.0012(13)
C29 0.040(2) 0.027(2) 0.051(3) -0.018(2) -0.006(2) 0.0000(19)
C30 0.046(3) 0.037(3) 0.086(4) -0.016(3) -0.006(3) -0.021(2)
C31 0.0193(19) 0.027(2) 0.024(2) -0.0023(18) 0.0007(16) 0.0048(16)
C32 0.037(2) 0.032(2) 0.028(2) -0.0011(19) 0.0071(19) -0.006(2)
C33 0.036(3) 0.040(3) 0.043(3) -0.013(2) 0.005(2) -0.006(2)
C34 0.033(3) 0.034(3) 0.057(3) -0.007(2) 0.011(2) -0.011(2)
C35 0.028(2) 0.037(3) 0.049(3) 0.010(2) 0.010(2) -0.002(2)
C36 0.026(2) 0.034(2) 0.032(2) 0.000(2) 0.0023(18) 0.0053(19)
C37 0.028(2) 0.029(2) 0.021(2) -0.0008(18) -0.0019(17) 0.0078(18)
C38 0.031(2) 0.044(3) 0.039(3) 0.001(2) 0.003(2) 0.007(2)
C39 0.046(3) 0.063(4) 0.043(3) 0.007(3) 0.021(3) 0.026(3)
C40 0.058(3) 0.054(3) 0.023(2) -0.003(2) 0.003(2) 0.029(3)
C41 0.047(3) 0.057(3) 0.028(2) -0.012(2) -0.012(2) 0.023(3)
C42 0.035(2) 0.039(3) 0.025(2) -0.010(2) -0.0020(19) 0.009(2)
C43 0.027(2) 0.0198(19) 0.025(2) -0.0087(18) 0.0008(17) -0.0024(17)
C44 0.030(2) 0.031(2) 0.031(2) -0.0091(19) -0.0029(19) 0.0059(18)
C45 0.030(3) 0.037(3) 0.059(3) -0.011(2) -0.013(2) 0.005(2)
C46 0.024(2) 0.046(3) 0.085(4) -0.019(3) 0.006(3) 0.001(2)
C47 0.031(3) 0.050(3) 0.065(4) -0.015(3) 0.023(3) -0.002(2)
C48 0.035(2) 0.031(2) 0.034(2) -0.009(2) 0.0096(19) -0.003(2)
C49 0.044(3) 0.027(2) 0.018(2) -0.0079(18) 0.0001(19) 0.012(2)
C50 0.053(3) 0.046(3) 0.036(3) -0.016(2) -0.015(2) 0.027(3)
C51 0.102(5) 0.074(5) 0.032(3) -0.021(3) -0.033(3) 0.058(4)
C52 0.157(8) 0.059(4) 0.027(3) -0.007(3) -0.014(4) 0.072(5)
C53 0.131(6) 0.032(3) 0.035(3) 0.005(2) 0.020(4) 0.021(4)
C54 0.081(4) 0.025(2) 0.030(2) -0.001(2) 0.009(2) 0.010(3)
C55 0.147(18) 0.114(15) 0.072(11) 0.018(11) -0.011(11) -0.080(14)
O1 0.068(9) 0.28(2) 0.184(16) 0.031(16) 0.008(9) -0.009(11)
OW1 0.15(3) 0.19(3) 0.24(4) -0.03(3) 0.06(3) -0.10(3)

loop_
_atom_type_symbol
_atom_type_description
_atom_type_scat_dispersion_real
_atom_type_scat_dispersion_imag
_atom_type_scat_source
C C 0.0033 0.0016 'International Tables Vol C Tables 4.2.6.8 and 6.1.1.4'
H H 0.0000 0.0000 'International Tables Vol C Tables 4.2.6.8 and 6.1.1.4'
B B 0.0013 0.0007 'International Tables Vol C Tables 4.2.6.8 and 6.1.1.4'
N N 0.0061 0.0033 'International Tables Vol C Tables 4.2.6.8 and 6.1.1.4'
O O 0.0106 0.0060 'International Tables Vol C Tables 4.2.6.8 and 6.1.1.4'
Ir Ir -1.4442 7.9887 'International Tables Vol C Tables 4.2.6.8 and 6.1.1.4'

loop_
_geom_angle_atom_site_label_1
_geom_angle_atom_site_label_2
_geom_angle_atom_site_label_3
_geom_angle
C22 Ir1 C11 86.89(15)
C22 Ir1 N2 80.47(15)
C11 Ir1 N2 93.86(15)
C22 Ir1 N1 94.57(14)
C11 Ir1 N1 79.99(15)
N2 Ir1 N1 172.35(12)
C22 Ir1 N4 171.40(14)
C11 Ir1 N4 101.38(14)
N2 Ir1 N4 96.46(14)
N1 Ir1 N4 89.26(13)
C22 Ir1 N3 96.73(13)
C11 Ir1 N3 175.93(14)
N2 Ir1 N3 88.60(12)
N1 Ir1 N3 97.81(12)
N4 Ir1 N3 75.09(12)
C31 B1 C49 110.6(3)
C31 B1 C43 103.1(3)
C49 B1 C43 113.7(3)
C31 B1 C37 113.3(3)
C49 B1 C37 103.6(3)
C43 B1 C37 112.8(3)
C1 N1 C5 119.2(4)
C1 N1 Ir1 124.4(3)
C5 N1 Ir1 116.4(3)
C12 N2 C16 119.6(4)
C12 N2 Ir1 125.0(3)
C16 N2 Ir1 115.4(3)
C23 N3 C27 116.4(3)
C23 N3 Ir1 127.3(3)
C27 N3 Ir1 116.4(2)
N5 N4 C28 106.4(3)
N5 N4 Ir1 138.7(3)
C28 N4 Ir1 114.8(2)
N4 N5 C30 110.0(4)
N4 N5 H5 125.0
C30 N5 H5 125.0
N1 C1 C2 122.4(4)
N1 C1 H1 118.8
C2 C1 H1 118.8
C1 C2 C3 118.4(4)
C1 C2 H2 120.8
C3 C2 H2 120.8
C4 C3 C2 119.4(4)
C4 C3 H3 120.3
C2 C3 H3 120.3
C3 C4 C5 120.4(4)
C3 C4 H4 119.8
C5 C4 H4 119.8
N1 C5 C4 120.1(4)
N1 C5 C6 113.3(4)
C4 C5 C6 126.6(4)
C7 C6 C11 121.1(4)
C7 C6 C5 123.4(4)
C11 C6 C5 115.5(3)
C8 C7 C6 120.0(4)
C8 C7 H7 120.0
C6 C7 H7 120.0
C9 C8 C7 119.9(4)
C9 C8 H8 120.0
C7 C8 H8 120.0
C8 C9 C10 121.4(5)
C8 C9 H9 119.3
C10 C9 H9 119.3
C9 C10 C11 120.0(5)
C9 C10 H10 120.0
C11 C10 H10 120.0
C10 C11 C6 117.6(4)
C10 C11 Ir1 127.9(3)
C6 C11 Ir1 114.4(3)
N2 C12 C13 121.6(5)
N2 C12 H12 119.2
C13 C12 H12 119.2
C14 C13 C12 119.6(5)
C14 C13 H13 120.2
C12 C13 H13 120.2
C13 C14 C15 119.5(5)
C13 C14 H14 120.2
C15 C14 H14 120.2
C14 C15 C16 120.1(5)
C14 C15 H15 120.0
C16 C15 H15 120.0
N2 C16 C15 119.6(4)
N2 C16 C17 114.1(3)
C15 C16 C17 126.2(4)
C18 C17 C22 122.0(4)
C18 C17 C16 122.9(4)
C22 C17 C16 115.1(4)
C19 C18 C17 120.1(4)
C19 C18 H18 120.0
C17 C18 H18 120.0
C18 C19 C20 119.4(4)
C18 C19 H19 120.3
C20 C19 H19 120.3
C21 C20 C19 120.6(4)
C21 C20 H20 119.7
C19 C20 H20 119.7
C20 C21 C22 121.2(4)
C20 C21 H21 119.4
C22 C21 H21 119.4
C21 C22 C17 116.8(4)
C21 C22 Ir1 128.3(3)
C17 C22 Ir1 114.9(3)
N3 C23 C24 122.9(4)
N3 C23 H23 118.5
C24 C23 H23 118.5
C25 C24 C23 120.2(5)
C25 C24 H24 119.9
C23 C24 H24 119.9
C24 C25 C26 119.2(4)
C24 C25 H25 120.4
C26 C25 H25 120.4
C25 C26 C27 118.2(4)
C25 C26 H26 120.9
C27 C26 H26 120.9
N3 C27 C26 123.1(4)
N3 C27 C28 115.1(3)
C26 C27 C28 121.8(4)
N4 C28 C29 111.9(3)
N4 C28 C27 118.5(3)
C29 C28 C27 129.5(4)
C28 C29 C30 107.0(4)
C28 C29 H29 126.5
C30 C29 H29 126.5
C29 C30 N5 104.7(4)
C29 C30 H30 127.7
N5 C30 H30 127.7
C36 C31 C32 114.3(4)
C36 C31 B1 124.3(4)
C32 C31 B1 121.1(4)
C33 C32 C31 123.2(4)
C33 C32 H32 118.4
C31 C32 H32 118.4
C34 C33 C32 119.9(4)
C34 C33 H33 120.0
C32 C33 H33 120.0
C35 C34 C33 119.2(4)
C35 C34 H34 120.4
C33 C34 H34 120.4
C34 C35 C36 120.6(4)
C34 C35 H35 119.7
C36 C35 H35 119.7
C35 C36 C31 122.8(4)
C35 C36 H36 118.6
C31 C36 H36 118.6
C42 C37 C38 115.1(4)
C42 C37 B1 122.5(4)
C38 C37 B1 121.8(4)
C39 C38 C37 122.3(5)
C39 C38 H38 118.9
C37 C38 H38 118.9
C40 C39 C38 119.6(5)
C40 C39 H39 120.2
C38 C39 H39 120.2
C41 C40 C39 119.8(5)
C41 C40 H40 120.1
C39 C40 H40 120.1
C40 C41 C42 119.7(5)
C40 C41 H41 120.1
C42 C41 H41 120.1
C41 C42 C37 123.4(5)
C41 C42 H42 118.3
C37 C42 H42 118.3
C48 C43 C44 114.5(4)
C48 C43 B1 122.6(4)
C44 C43 B1 122.4(4)
C45 C44 C43 123.5(4)
C45 C44 H44 118.2
C43 C44 H44 118.2
C46 C45 C44 119.6(5)
C46 C45 H45 120.2
C44 C45 H45 120.2
C45 C46 C47 119.4(5)
C45 C46 H46 120.3
C47 C46 H46 120.3
C46 C47 C48 120.4(5)
C46 C47 H47 119.8
C48 C47 H47 119.8
C47 C48 C43 122.5(5)
C47 C48 H48 118.7
C43 C48 H48 118.7
C54 C49 C50 115.3(4)
C54 C49 B1 123.5(4)
C50 C49 B1 121.0(4)
C51 C50 C49 122.7(6)
C51 C50 H50 118.6
C49 C50 H50 118.6
C52 C51 C50 120.1(6)
C52 C51 H51 119.9
C50 C51 H51 119.9
C51 C52 C53 119.7(5)
C51 C52 H52 120.1
C53 C52 H52 120.1
C52 C53 C54 119.9(6)
C52 C53 H53 120.1
C54 C53 H53 120.1
C49 C54 C53 122.2(6)
C49 C54 H54 118.9
C53 C54 H54 118.9
O1 C55 H55A 109.5
O1 C55 H55B 109.5
H55A C55 H55B 109.5
O1 C55 H55C 109.5
H55A C55 H55C 109.5
H55B C55 H55C 109.5
C55 O1 H1A 109.5

loop_
_geom_bond_atom_site_label_1
_geom_bond_atom_site_label_2
_geom_bond_distance
Ir1 C22 2.005(4)
Ir1 C11 2.015(4)
Ir1 N2 2.050(3)
Ir1 N1 2.051(3)
Ir1 N4 2.137(3)
Ir1 N3 2.168(3)
B1 C31 1.629(6)
B1 C49 1.636(6)
B1 C43 1.641(6)
B1 C37 1.655(6)
N1 C1 1.345(5)
N1 C5 1.367(5)
N2 C12 1.348(5)
N2 C16 1.369(5)
N3 C23 1.336(5)
N3 C27 1.339(5)
N4 N5 1.333(5)
N4 C28 1.360(5)
N5 C30 1.446(7)
N5 H5 0.8800
C1 C2 1.385(6)
C1 H1 0.9500
C2 C3 1.388(7)
C2 H2 0.9500
C3 C4 1.370(6)
C3 H3 0.9500
C4 C5 1.389(6)
C4 H4 0.9500
C5 C6 1.463(6)
C6 C7 1.399(5)
C6 C11 1.413(6)
C7 C8 1.377(7)
C7 H7 0.9500
C8 C9 1.374(7)
C8 H8 0.9500
C9 C10 1.395(6)
C9 H9 0.9500
C10 C11 1.408(6)
C10 H10 0.9500
C12 C13 1.376(6)
C12 H12 0.9500
C13 C14 1.367(8)
C13 H13 0.9500
C14 C15 1.374(7)
C14 H14 0.9500
C15 C16 1.391(6)
C15 H15 0.9500
C16 C17 1.464(6)
C17 C18 1.397(6)
C17 C22 1.405(5)
C18 C19 1.375(6)
C18 H18 0.9500
C19 C20 1.395(6)
C19 H19 0.9500
C20 C21 1.392(5)
C20 H20 0.9500
C21 C22 1.404(5)
C21 H21 0.9500
C23 C24 1.350(6)
C23 H23 0.9500
C24 C25 1.348(7)
C24 H24 0.9500
C25 C26 1.353(6)
C25 H25 0.9500
C26 C27 1.384(5)
C26 H26 0.9500
C27 C28 1.405(5)
C28 C29 1.363(5)
C29 C30 1.390(7)
C29 H29 0.9500
C30 H30 0.9500
C31 C36 1.405(6)
C31 C32 1.412(6)
C32 C33 1.391(6)
C32 H32 0.9500
C33 C34 1.378(7)
C33 H33 0.9500
C34 C35 1.374(7)
C34 H34 0.9500
C35 C36 1.389(6)
C35 H35 0.9500
C36 H36 0.9500
C37 C42 1.399(6)
C37 C38 1.402(6)
C38 C39 1.401(7)
C38 H38 0.9500
C39 C40 1.388(8)
C39 H39 0.9500
C40 C41 1.366(7)
C40 H40 0.9500
C41 C42 1.388(6)
C41 H41 0.9500
C42 H42 0.9500
C43 C48 1.400(6)
C43 C44 1.401(6)
C44 C45 1.395(6)
C44 H44 0.9500
C45 C46 1.373(7)
C45 H45 0.9500
C46 C47 1.375(8)
C46 H46 0.9500
C47 C48 1.400(6)
C47 H47 0.9500
C48 H48 0.9500
C49 C54 1.398(6)
C49 C50 1.401(6)
C50 C51 1.392(7)
C50 H50 0.9500
C51 C52 1.364(10)
C51 H51 0.9500
C52 C53 1.377(10)
C52 H52 0.9500
C53 C54 1.403(7)
C53 H53 0.9500
C54 H54 0.9500
C55 O1 1.32(2)
C55 H55A 0.9800
C55 H55B 0.9800
C55 H55C 0.9800
O1 H1A 0.8400

loop_
_geom_torsion_atom_site_label_1
_geom_torsion_atom_site_label_2
_geom_torsion_atom_site_label_3
_geom_torsion_atom_site_label_4
_geom_torsion
C22 Ir1 N1 C1 98.0(3)
C11 Ir1 N1 C1 -176.0(3)
N2 Ir1 N1 C1 147.2(9)
N4 Ir1 N1 C1 -74.3(3)
N3 Ir1 N1 C1 0.5(3)
C22 Ir1 N1 C5 -81.4(3)
C11 Ir1 N1 C5 4.6(3)
N2 Ir1 N1 C5 -32.2(11)
N4 Ir1 N1 C5 106.3(3)
N3 Ir1 N1 C5 -178.9(3)
C22 Ir1 N2 C12 176.4(3)
C11 Ir1 N2 C12 90.2(3)
N1 Ir1 N2 C12 126.5(9)
N4 Ir1 N2 C12 -11.7(3)
N3 Ir1 N2 C12 -86.5(3)
C22 Ir1 N2 C16 -1.0(3)
C11 Ir1 N2 C16 -87.2(3)
N1 Ir1 N2 C16 -50.9(11)
N4 Ir1 N2 C16 170.9(3)
N3 Ir1 N2 C16 96.0(3)
C22 Ir1 N3 C23 0.5(3)
C11 Ir1 N3 C23 153.1(19)
N2 Ir1 N3 C23 -79.7(3)
N1 Ir1 N3 C23 96.1(3)
N4 Ir1 N3 C23 -176.8(4)
C22 Ir1 N3 C27 179.3(3)
C11 Ir1 N3 C27 -28(2)
N2 Ir1 N3 C27 99.1(3)
N1 Ir1 N3 C27 -85.1(3)
N4 Ir1 N3 C27 2.0(3)
C22 Ir1 N4 N5 158.7(9)
C11 Ir1 N4 N5 -5.1(5)
N2 Ir1 N4 N5 90.2(5)
N1 Ir1 N4 N5 -84.8(5)
N3 Ir1 N4 N5 177.0(5)
C22 Ir1 N4 C28 -20.2(11)
C11 Ir1 N4 C28 176.0(3)
N2 Ir1 N4 C28 -88.7(3)
N1 Ir1 N4 C28 96.4(3)
N3 Ir1 N4 C28 -1.9(3)
C28 N4 N5 C30 0.7(6)
Ir1 N4 N5 C30 -178.2(4)
C5 N1 C1 C2 1.1(6)
Ir1 N1 C1 C2 -178.3(3)
N1 C1 C2 C3 0.2(7)
C1 C2 C3 C4 -0.7(7)
C2 C3 C4 C5 -0.1(7)
C1 N1 C5 C4 -1.9(6)
Ir1 N1 C5 C4 177.5(3)
C1 N1 C5 C6 177.8(3)
Ir1 N1 C5 C6 -2.8(4)
C3 C4 C5 N1 1.4(6)
C3 C4 C5 C6 -178.3(4)
N1 C5 C6 C7 179.4(4)
C4 C5 C6 C7 -0.9(6)
N1 C5 C6 C11 -1.9(5)
C4 C5 C6 C11 177.7(4)
C11 C6 C7 C8 -1.6(6)
C5 C6 C7 C8 177.0(4)
C6 C7 C8 C9 -0.5(7)
C7 C8 C9 C10 2.3(7)
C8 C9 C10 C11 -2.1(7)
C9 C10 C11 C6 0.0(6)
C9 C10 C11 Ir1 177.0(3)
C7 C6 C11 C10 1.8(6)
C5 C6 C11 C10 -176.9(4)
C7 C6 C11 Ir1 -175.6(3)
C5 C6 C11 Ir1 5.8(4)
C22 Ir1 C11 C10 -87.3(4)
N2 Ir1 C11 C10 -7.1(4)
N1 Ir1 C11 C10 177.5(4)
N4 Ir1 C11 C10 90.3(4)
N3 Ir1 C11 C10 120(2)
C22 Ir1 C11 C6 89.7(3)
N2 Ir1 C11 C6 169.9(3)
N1 Ir1 C11 C6 -5.5(3)
N4 Ir1 C11 C6 -92.7(3)
N3 Ir1 C11 C6 -63(2)
C16 N2 C12 C13 -0.1(6)
Ir1 N2 C12 C13 -177.4(3)
N2 C12 C13 C14 -0.6(7)
C12 C13 C14 C15 0.5(8)
C13 C14 C15 C16 0.2(8)
C12 N2 C16 C15 0.8(6)
Ir1 N2 C16 C15 178.4(3)
C12 N2 C16 C17 -177.5(3)
Ir1 N2 C16 C17 0.1(4)
C14 C15 C16 N2 -0.8(7)
C14 C15 C16 C17 177.3(4)
N2 C16 C17 C18 -177.9(4)
C15 C16 C17 C18 3.9(7)
N2 C16 C17 C22 1.5(5)
C15 C16 C17 C22 -176.7(4)
C22 C17 C18 C19 -0.1(7)
C16 C17 C18 C19 179.2(4)
C17 C18 C19 C20 1.0(7)
C18 C19 C20 C21 -0.4(7)
C19 C20 C21 C22 -1.2(6)
C20 C21 C22 C17 2.1(6)
C20 C21 C22 Ir1 -176.2(3)
C18 C17 C22 C21 -1.4(6)
C16 C17 C22 C21 179.2(3)
C18 C17 C22 Ir1 177.1(3)
C16 C17 C22 Ir1 -2.3(4)
C11 Ir1 C22 C21 -85.5(4)
N2 Ir1 C22 C21 -179.9(4)
N1 Ir1 C22 C21 -5.8(4)
N4 Ir1 C22 C21 110.4(9)
N3 Ir1 C22 C21 92.7(3)
C11 Ir1 C22 C17 96.3(3)
N2 Ir1 C22 C17 1.8(3)
N1 Ir1 C22 C17 176.0(3)
N4 Ir1 C22 C17 -67.9(10)
N3 Ir1 C22 C17 -85.6(3)
C27 N3 C23 C24 2.2(6)
Ir1 N3 C23 C24 -179.0(3)
N3 C23 C24 C25 0.0(7)
C23 C24 C25 C26 -2.0(8)
C24 C25 C26 C27 1.5(7)
C23 N3 C27 C26 -2.6(6)
Ir1 N3 C27 C26 178.4(3)
C23 N3 C27 C28 177.2(3)
Ir1 N3 C27 C28 -1.8(4)
C25 C26 C27 N3 0.8(6)
C25 C26 C27 C28 -178.9(4)
N5 N4 C28 C29 -0.6(5)
Ir1 N4 C28 C29 178.6(3)
N5 N4 C28 C27 -177.5(4)
Ir1 N4 C28 C27 1.7(4)
N3 C27 C28 N4 0.1(5)
C26 C27 C28 N4 179.9(4)
N3 C27 C28 C29 -176.2(4)
C26 C27 C28 C29 3.6(7)
N4 C28 C29 C30 0.3(6)
C27 C28 C29 C30 176.8(4)
C28 C29 C30 N5 0.2(6)
N4 N5 C30 C29 -0.6(6)
C49 B1 C31 C36 -145.0(4)
C43 B1 C31 C36 93.1(4)
C37 B1 C31 C36 -29.1(5)
C49 B1 C31 C32 41.8(5)
C43 B1 C31 C32 -80.1(4)
C37 B1 C31 C32 157.7(4)
C36 C31 C32 C33 0.4(6)
B1 C31 C32 C33 174.2(4)
C31 C32 C33 C34 -0.8(7)
C32 C33 C34 C35 1.2(7)
C33 C34 C35 C36 -1.3(7)
C34 C35 C36 C31 0.9(7)
C32 C31 C36 C35 -0.4(6)
B1 C31 C36 C35 -174.0(4)
C31 B1 C37 C42 148.2(4)
C49 B1 C37 C42 -91.8(5)
C43 B1 C37 C42 31.6(5)
C31 B1 C37 C38 -40.9(5)
C49 B1 C37 C38 79.0(5)
C43 B1 C37 C38 -157.6(4)
C42 C37 C38 C39 -0.7(7)
B1 C37 C38 C39 -172.2(4)
C37 C38 C39 C40 1.6(8)
C38 C39 C40 C41 -1.1(8)
C39 C40 C41 C42 -0.1(7)
C40 C41 C42 C37 1.0(7)
C38 C37 C42 C41 -0.5(7)
B1 C37 C42 C41 170.9(4)
C31 B1 C43 C48 87.8(4)
C49 B1 C43 C48 -32.0(5)
C37 B1 C43 C48 -149.6(4)
C31 B1 C43 C44 -84.2(4)
C49 B1 C43 C44 156.0(4)
C37 B1 C43 C44 38.4(5)
C48 C43 C44 C45 1.7(6)
B1 C43 C44 C45 174.4(4)
C43 C44 C45 C46 -0.7(7)
C44 C45 C46 C47 -0.1(7)
C45 C46 C47 C48 -0.4(8)
C46 C47 C48 C43 1.6(7)
C44 C43 C48 C47 -2.2(6)
B1 C43 C48 C47 -174.8(4)
C31 B1 C49 C54 -148.4(4)
C43 B1 C49 C54 -33.0(5)
C37 B1 C49 C54 89.8(5)
C31 B1 C49 C50 37.0(5)
C43 B1 C49 C50 152.4(4)
C37 B1 C49 C50 -84.8(4)
C54 C49 C50 C51 0.6(6)
B1 C49 C50 C51 175.6(4)
C49 C50 C51 C52 0.8(8)
C50 C51 C52 C53 -1.7(8)
C51 C52 C53 C54 1.1(8)
C50 C49 C54 C53 -1.1(6)
B1 C49 C54 C53 -176.1(4)
C52 C53 C54 C49 0.4(8)
